data_7229391
loop_
_publ_author_name
'Deng, Guo-Jun'
'Ni, Penghui'
'Li, Bin'
'Huang, Huawen'
'Xiao, Fuhong'

_publ_section_title
;
 Solvent-controlled highly regio-selective thieno[2,3-b]indole formation
 under metal-free conditions
;
_journal_name_full 'Green Chem.'
_journal_paper_doi 10.1039/C7GC02818K
_journal_year 2017
_chemical_absolute_configuration ad
_chemical_formula_moiety 'C17 H13 N S'
_chemical_formula_sum 'C17 H13 N S'
_chemical_formula_weight 263.34
_space_group_crystal_system orthorhombic
_space_group_IT_number 19
_space_group_name_Hall 'P 2ac 2ab'
_space_group_name_H-M_alt 'P 21 21 21'
_symmetry_space_group_name_Hall 'P 2ac 2ab'
_symmetry_space_group_name_H-M 'P 21 21 21'
_atom_sites_solution_hydrogens geom
_atom_sites_solution_primary direct
_audit_creation_date 2016-06-06
_audit_creation_method
;
Olex2 1.2
(compiled 2016.02.19 svn.r3266 for OlexSys, GUI svn.r5155)
;
_audit_update_record
;
2016-08-30 deposited with the CCDC.
2017-10-20 downloaded from the CCDC.
;
_cell_angle_alpha 90
_cell_angle_beta 90
_cell_angle_gamma 90
_cell_formula_units_Z 4
_cell_length_a 5.4797(4)
_cell_length_b 9.5670(7)
_cell_length_c 24.6309(17)
_cell_measurement_reflns_used 4325
_cell_measurement_temperature 173.1500
_cell_measurement_theta_max 27.4691
_cell_measurement_theta_min 2.2838
_cell_volume 1291.26(16)
_computing_cell_refinement 'CrystalClear (Rigaku Inc., 2007)'
_computing_data_collection 'CrystalClear (Rigaku Inc., 2007)'
_computing_data_reduction 'CrystalClear (Rigaku Inc., 2007)'
_computing_molecular_graphics 'Olex2 (Dolomanov et al., 2009)'
_computing_publication_material 'CIFTAB (Sheldrick, 2013)'
_computing_structure_refinement 'SHELXL (Sheldrick, 2014)'
_computing_structure_solution
;
'SHELXT (Sheldrick, 2014)'
;
_diffrn_ambient_temperature 173.1500
_diffrn_detector_area_resol_mean 28.5714
_diffrn_measured_fraction_theta_full 0.994
_diffrn_measured_fraction_theta_max 0.986
_diffrn_measurement_details
;
scan:
    Number of images: 360
               Slice: -110.0000 - 70.0000
         Image width: 0.5000
            Exp time: 10.0000
       Rotation axis: Omega
               Omega: 0.0000
                 Chi: 45.0000
                 Phi: 90.0000
                 XTD: 45.1096
              2theta: -19.8653
;
_diffrn_measurement_device
;
Saturn724+ (2x2 bin mode)
;
_diffrn_measurement_device_details
;
AFC10: Fixed Chi 2 circle
;
_diffrn_measurement_device_type 'Saturn724+ CCD'
_diffrn_measurement_method '\w scans at fixed \c = 45\%'
_diffrn_orient_matrix_type d*Trek
_diffrn_orient_matrix_UB_11 -0.1679
_diffrn_orient_matrix_UB_12 0.0401
_diffrn_orient_matrix_UB_13 0.0593
_diffrn_orient_matrix_UB_21 -0.0265
_diffrn_orient_matrix_UB_22 -0.1009
_diffrn_orient_matrix_UB_23 -0.0067
_diffrn_orient_matrix_UB_31 0.0122
_diffrn_orient_matrix_UB_32 -0.0057
_diffrn_orient_matrix_UB_33 0.0383
_diffrn_radiation_detector CCD
_diffrn_radiation_monochromator 'Graphite Monochromator'
_diffrn_radiation_type MoK\a
_diffrn_radiation_wavelength 0.71073
_diffrn_reflns_av_R_equivalents 0.0268
_diffrn_reflns_av_unetI/netI 0.0353
_diffrn_reflns_Laue_measured_fraction_full 0.994
_diffrn_reflns_Laue_measured_fraction_max 0.986
_diffrn_reflns_limit_h_max 6
_diffrn_reflns_limit_h_min -6
_diffrn_reflns_limit_k_max 11
_diffrn_reflns_limit_k_min -12
_diffrn_reflns_limit_l_max 31
_diffrn_reflns_limit_l_min -15
_diffrn_reflns_number 5038
_diffrn_reflns_point_group_measured_fraction_full 0.960
_diffrn_reflns_point_group_measured_fraction_max 0.938
_diffrn_reflns_theta_full 26.000
_diffrn_reflns_theta_max 27.468
_diffrn_reflns_theta_min 3.270
_diffrn_source 'Sealed Tube'
_diffrn_source_current 30.0000
_diffrn_source_power 1.5000
_diffrn_source_voltage 50.0000
_exptl_absorpt_coefficient_mu 0.234
_exptl_absorpt_correction_T_max 1.00000
_exptl_absorpt_correction_T_min 0.85076
_exptl_absorpt_correction_type multi-scan
_exptl_absorpt_process_details 'CrystalClear (Rigaku Inc., 2007)'
_exptl_crystal_colour Colorless
_exptl_crystal_density_diffrn 1.355
_exptl_crystal_description block
_exptl_crystal_F_000 552
_exptl_crystal_size_max 0.389
_exptl_crystal_size_mid 0.324
_exptl_crystal_size_min 0.171
_refine_diff_density_max 0.189
_refine_diff_density_min -0.177
_refine_diff_density_rms 0.041
_refine_ls_abs_structure_details
;
 Flack x determined using 912 quotients [(I+)-(I-)]/[(I+)+(I-)]
 (Parsons, Flack and Wagner, Acta Cryst. B69 (2013) 249-259).
;
_refine_ls_abs_structure_Flack 0.09(5)
_refine_ls_extinction_method none
_refine_ls_goodness_of_fit_ref 1.132
_refine_ls_hydrogen_treatment constr
_refine_ls_matrix_type full
_refine_ls_number_parameters 173
_refine_ls_number_reflns 2767
_refine_ls_number_restraints 0
_refine_ls_restrained_S_all 1.132
_refine_ls_R_factor_all 0.0417
_refine_ls_R_factor_gt 0.0392
_refine_ls_shift/su_max 0.001
_refine_ls_shift/su_mean 0.000
_refine_ls_structure_factor_coef Fsqd
_refine_ls_weighting_details 'w=1/[\s^2^(Fo^2^)+(0.0326P)^2^+0.3727P] where P=(Fo^2^+2Fc^2^)/3'
_refine_ls_weighting_scheme calc
_refine_ls_wR_factor_gt 0.0857
_refine_ls_wR_factor_ref 0.0878
_reflns_Friedel_coverage 0.612
_reflns_Friedel_fraction_full 0.910
_reflns_Friedel_fraction_max 0.869
_reflns_number_gt 2653
_reflns_number_total 2767
_reflns_threshold_expression 'I > 2\s(I)'
_cod_data_source_file c7gc02818k2.cif
_cod_data_source_block sa4848a
_cod_database_code 7229391
_shelx_space_group_comment
;
The symmetry employed for this shelxl refinement is uniquely defined
by the following loop, which should always be used as a source of
symmetry information in preference to the above space-group names.
They are only intended as comments.
;
_diffrn_number_total 1739
_olex2_refinement_description
;
1. Fixed Uiso
 At 1.2 times of:
  All C(H) groups
 At 1.5 times of:
  All C(H,H,H) groups
2.a Aromatic/amide H refined with riding coordinates:
 C2(H2), C3(H3), C4(H4), C5(H5), C8(H8), C13(H13), C14(H14), C15(H15),
 C16(H16), C17(H17)
2.b Idealised Me refined as rotating group:
 C11(H11A,H11B,H11C)
;
_shelx_shelxl_version_number 2014/7
_olex2_submission_special_instructions 'No special instructions were received'

loop_
_space_group_symop_operation_xyz
'x, y, z'
'-x+1/2, -y, z+1/2'
'-x, y+1/2, -z+1/2'
'x+1/2, -y+1/2, -z'

loop_
_atom_site_label
_atom_site_type_symbol
_atom_site_fract_x
_atom_site_fract_y
_atom_site_fract_z
_atom_site_U_iso_or_equiv
_atom_site_adp_type
_atom_site_occupancy
_atom_site_site_symmetry_order
_atom_site_calc_flag
_atom_site_refinement_flags_posn
S1 S 0.16303(12) 0.35753(7) 0.53614(3) 0.02969(18) Uani 1 1 d .
N1 N 0.2871(4) 0.2420(2) 0.63897(9) 0.0295(5) Uani 1 1 d .
C1 C 0.4697(5) 0.2730(3) 0.67627(11) 0.0285(6) Uani 1 1 d .
C2 C 0.5173(5) 0.2100(3) 0.72622(11) 0.0327(6) Uani 1 1 d .
H2 H 0.4209 0.1373 0.7391 0.039 Uiso 1 1 calc R
C3 C 0.7137(5) 0.2600(3) 0.75583(11) 0.0354(7) Uani 1 1 d .
H3 H 0.7486 0.2203 0.7894 0.043 Uiso 1 1 calc R
C4 C 0.8607(5) 0.3686(3) 0.73654(11) 0.0336(6) Uani 1 1 d .
H4 H 0.9912 0.3998 0.7574 0.040 Uiso 1 1 calc R
C5 C 0.8141(5) 0.4303(3) 0.68671(11) 0.0301(6) Uani 1 1 d .
H5 H 0.9144 0.5014 0.6738 0.036 Uiso 1 1 calc R
C6 C 0.6148(5) 0.3848(3) 0.65595(10) 0.0266(6) Uani 1 1 d .
C7 C 0.5124(5) 0.4208(3) 0.60369(10) 0.0264(6) Uani 1 1 d .
C8 C 0.5413(5) 0.5130(3) 0.55860(11) 0.0274(6) Uani 1 1 d .
H8 H 0.6637 0.5801 0.5563 0.033 Uiso 1 1 calc R
C9 C 0.3700(5) 0.4922(3) 0.51931(10) 0.0270(6) Uani 1 1 d .
C10 C 0.3156(5) 0.3321(3) 0.59630(10) 0.0272(5) Uani 1 1 d .
C11 C 0.1011(5) 0.1350(3) 0.64360(11) 0.0336(6) Uani 1 1 d .
H11A H 0.1522 0.0530 0.6243 0.050 Uiso 1 1 calc GR
H11B H -0.0490 0.1689 0.6284 0.050 Uiso 1 1 calc GR
H11C H 0.0769 0.1122 0.6812 0.050 Uiso 1 1 calc GR
C12 C 0.3433(5) 0.5657(3) 0.46716(10) 0.0258(5) Uani 1 1 d .
C13 C 0.5160(5) 0.6658(3) 0.45142(10) 0.0285(6) Uani 1 1 d .
H13 H 0.6445 0.6870 0.4747 0.034 Uiso 1 1 calc R
C14 C 0.4992(5) 0.7344(3) 0.40171(11) 0.0302(6) Uani 1 1 d .
H14 H 0.6157 0.8006 0.3921 0.036 Uiso 1 1 calc R
C15 C 0.3080(6) 0.7037(3) 0.36645(11) 0.0319(6) Uani 1 1 d .
H15 H 0.2970 0.7482 0.3330 0.038 Uiso 1 1 calc R
C16 C 0.1352(5) 0.6069(3) 0.38167(11) 0.0342(6) Uani 1 1 d .
H16 H 0.0065 0.5867 0.3583 0.041 Uiso 1 1 calc R
C17 C 0.1506(5) 0.5389(3) 0.43145(11) 0.0317(6) Uani 1 1 d .
H17 H 0.0309 0.4746 0.4411 0.038 Uiso 1 1 calc R

loop_
_atom_site_aniso_label
_atom_site_aniso_U_11
_atom_site_aniso_U_22
_atom_site_aniso_U_33
_atom_site_aniso_U_23
_atom_site_aniso_U_13
_atom_site_aniso_U_12
S1 0.0236(3) 0.0348(3) 0.0307(3) -0.0039(3) -0.0023(3) -0.0053(3)
N1 0.0267(12) 0.0311(11) 0.0308(12) -0.0018(9) 0.0022(9) -0.0055(10)
C1 0.0278(14) 0.0288(13) 0.0288(13) -0.0054(11) 0.0029(11) 0.0024(12)
C2 0.0366(16) 0.0347(15) 0.0267(14) 0.0005(11) 0.0068(12) 0.0010(13)
C3 0.0409(17) 0.0396(15) 0.0258(13) -0.0001(12) 0.0008(12) 0.0073(14)
C4 0.0368(16) 0.0326(14) 0.0315(13) -0.0066(11) -0.0066(12) 0.0049(14)
C5 0.0307(15) 0.0269(12) 0.0327(13) -0.0051(11) -0.0023(12) -0.0005(13)
C6 0.0250(14) 0.0250(12) 0.0298(13) -0.0031(10) 0.0002(11) 0.0021(11)
C7 0.0234(14) 0.0259(13) 0.0299(13) -0.0051(11) -0.0004(11) -0.0012(11)
C8 0.0232(14) 0.0270(13) 0.0322(13) -0.0027(11) -0.0001(11) -0.0012(11)
C9 0.0232(14) 0.0273(12) 0.0305(13) -0.0041(10) 0.0015(10) 0.0012(11)
C10 0.0243(13) 0.0286(13) 0.0285(13) -0.0031(10) 0.0003(11) -0.0022(12)
C11 0.0310(15) 0.0311(13) 0.0388(15) -0.0063(12) 0.0062(11) -0.0076(13)
C12 0.0223(12) 0.0279(12) 0.0273(12) -0.0083(10) -0.0008(12) 0.0053(11)
C13 0.0256(14) 0.0303(14) 0.0297(14) -0.0063(11) -0.0023(10) 0.0010(11)
C14 0.0294(15) 0.0283(13) 0.0329(14) -0.0041(11) 0.0027(11) 0.0006(12)
C15 0.0363(16) 0.0294(12) 0.0301(13) -0.0013(11) -0.0028(12) 0.0061(14)
C16 0.0277(15) 0.0410(15) 0.0339(14) -0.0036(12) -0.0084(12) 0.0013(13)
C17 0.0247(15) 0.0354(14) 0.0350(14) -0.0011(11) -0.0018(12) -0.0011(13)

loop_
_atom_type_symbol
_atom_type_description
_atom_type_scat_dispersion_real
_atom_type_scat_dispersion_imag
_atom_type_scat_source
C C 0.0033 0.0016 'International Tables Vol C Tables 4.2.6.8 and 6.1.1.4'
H H 0.0000 0.0000 'International Tables Vol C Tables 4.2.6.8 and 6.1.1.4'
N N 0.0061 0.0033 'International Tables Vol C Tables 4.2.6.8 and 6.1.1.4'
S S 0.1246 0.1234 'International Tables Vol C Tables 4.2.6.8 and 6.1.1.4'

loop_
_geom_angle_atom_site_label_1
_geom_angle_atom_site_label_2
_geom_angle_atom_site_label_3
_geom_angle
C10 S1 C9 89.62(13)
C1 N1 C11 127.2(2)
C10 N1 C1 106.9(2)
C10 N1 C11 125.9(2)
N1 C1 C2 128.7(3)
N1 C1 C6 109.3(2)
C2 C1 C6 122.0(3)
C1 C2 H2 121.3
C3 C2 C1 117.4(3)
C3 C2 H2 121.3
C2 C3 H3 119.2
C2 C3 C4 121.7(3)
C4 C3 H3 119.2
C3 C4 H4 119.6
C5 C4 C3 120.8(3)
C5 C4 H4 119.6
C4 C5 H5 120.3
C4 C5 C6 119.4(3)
C6 C5 H5 120.3
C1 C6 C7 106.0(2)
C5 C6 C1 118.7(2)
C5 C6 C7 135.3(2)
C8 C7 C6 142.8(2)
C10 C7 C6 105.9(2)
C10 C7 C8 111.3(2)
C7 C8 H8 123.6
C9 C8 C7 112.7(2)
C9 C8 H8 123.6
C8 C9 S1 112.5(2)
C8 C9 C12 128.2(3)
C12 C9 S1 119.30(19)
N1 C10 S1 134.1(2)
N1 C10 C7 112.0(2)
C7 C10 S1 113.92(19)
N1 C11 H11A 109.5
N1 C11 H11B 109.5
N1 C11 H11C 109.5
H11A C11 H11B 109.5
H11A C11 H11C 109.5
H11B C11 H11C 109.5
C13 C12 C9 120.0(2)
C17 C12 C9 122.5(2)
C17 C12 C13 117.5(2)
C12 C13 H13 119.3
C14 C13 C12 121.4(2)
C14 C13 H13 119.3
C13 C14 H14 120.0
C13 C14 C15 119.9(3)
C15 C14 H14 120.0
C14 C15 H15 120.3
C16 C15 C14 119.3(3)
C16 C15 H15 120.3
C15 C16 H16 119.6
C15 C16 C17 120.9(3)
C17 C16 H16 119.6
C12 C17 H17 119.5
C16 C17 C12 121.0(3)
C16 C17 H17 119.5

loop_
_geom_bond_atom_site_label_1
_geom_bond_atom_site_label_2
_geom_bond_distance
S1 C9 1.766(3)
S1 C10 1.719(3)
N1 C1 1.391(4)
N1 C10 1.368(3)
N1 C11 1.449(3)
C1 C2 1.394(4)
C1 C6 1.423(4)
C2 H2 0.9300
C2 C3 1.385(4)
C3 H3 0.9300
C3 C4 1.398(4)
C4 H4 0.9300
C4 C5 1.386(4)
C5 H5 0.9300
C5 C6 1.399(4)
C6 C7 1.446(4)
C7 C8 1.427(4)
C7 C10 1.384(4)
C8 H8 0.9300
C8 C9 1.363(4)
C9 C12 1.472(4)
C11 H11A 0.9600
C11 H11B 0.9600
C11 H11C 0.9600
C12 C13 1.402(4)
C12 C17 1.398(4)
C13 H13 0.9300
C13 C14 1.392(4)
C14 H14 0.9300
C14 C15 1.392(4)
C15 H15 0.9300
C15 C16 1.376(4)
C16 H16 0.9300
C16 C17 1.391(4)
C17 H17 0.9300

loop_
_geom_torsion_atom_site_label_1
_geom_torsion_atom_site_label_2
_geom_torsion_atom_site_label_3
_geom_torsion_atom_site_label_4
_geom_torsion
S1 C9 C12 C13 -175.45(19)
S1 C9 C12 C17 3.9(3)
N1 C1 C2 C3 179.4(3)
N1 C1 C6 C5 -178.3(2)
N1 C1 C6 C7 -0.3(3)
C1 N1 C10 S1 -179.9(2)
C1 N1 C10 C7 0.7(3)
C1 C2 C3 C4 -0.5(4)
C1 C6 C7 C8 -179.7(3)
C1 C6 C7 C10 0.7(3)
C2 C1 C6 C5 1.4(4)
C2 C1 C6 C7 179.4(2)
C2 C3 C4 C5 0.0(4)
C3 C4 C5 C6 1.2(4)
C4 C5 C6 C1 -1.8(4)
C4 C5 C6 C7 -179.1(3)
C5 C6 C7 C8 -2.1(6)
C5 C6 C7 C10 178.2(3)
C6 C1 C2 C3 -0.2(4)
C6 C7 C8 C9 -179.6(3)
C6 C7 C10 S1 179.57(18)
C6 C7 C10 N1 -0.9(3)
C7 C8 C9 S1 0.2(3)
C7 C8 C9 C12 -179.3(2)
C8 C7 C10 S1 -0.2(3)
C8 C7 C10 N1 179.4(2)
C8 C9 C12 C13 4.0(4)
C8 C9 C12 C17 -176.6(3)
C9 S1 C10 N1 -179.2(3)
C9 S1 C10 C7 0.3(2)
C9 C12 C13 C14 178.3(2)
C9 C12 C17 C16 -177.8(2)
C10 S1 C9 C8 -0.3(2)
C10 S1 C9 C12 179.3(2)
C10 N1 C1 C2 -179.9(3)
C10 N1 C1 C6 -0.2(3)
C10 C7 C8 C9 0.0(3)
C11 N1 C1 C2 0.0(5)
C11 N1 C1 C6 179.7(2)
C11 N1 C10 S1 0.3(4)
C11 N1 C10 C7 -179.2(2)
C12 C13 C14 C15 -0.1(4)
C13 C12 C17 C16 1.6(4)
C13 C14 C15 C16 0.9(4)
C14 C15 C16 C17 -0.5(4)
C15 C16 C17 C12 -0.8(4)
C17 C12 C13 C14 -1.1(4)
